data_2104630
loop_
_publ_author_name
'Seijas, Luis E.'
'Mora, Asilo\'e J.'
'Delgado, Gerzon E.'
'L\'opez-Carrasquero, Francisco'
'B\'aez, Mar\'ia E.'
'Brunelli, Michela'
'Fitch, Andrew N.'

_publ_section_title
;
 Molecular and crystalline structures of three
 (<i>S</i>)-4-alkoxycarbonyl-2-azetidinones containing long alkyl side
 chains from synchrotron X-ray powder diffraction data
;
_journal_issue 6
_journal_name_full 'Acta Crystallographica Section B'
_journal_page_first 724
_journal_page_last 730
_journal_paper_doi 10.1107/S0108768109036386
_journal_volume 65
_journal_year 2009
_chemical_absolute_configuration syn
_chemical_compound_source 'via synthetic'
_chemical_formula_analytical 'C14 H25 N O3'
_chemical_formula_moiety 'C14 H25 N O3'
_chemical_formula_structural 'C14 H25 N O3'
_chemical_formula_sum 'C14 H25 N O3'
_chemical_formula_weight 255.36
_chemical_melting_point 324
_chemical_name_systematic ' (S)-4-decyloxycarbonyl-2-azetidinone'
_space_group_IT_number 4
_symmetry_cell_setting monoclinic
_symmetry_space_group_name_Hall 'P 2yb'
_symmetry_space_group_name_H-M 'P 1 21 1'
_cell_angle_alpha 90
_cell_angle_beta 92.0469(4)
_cell_angle_gamma 90
_cell_formula_units_Z 2
_cell_length_a 27.82406(16)
_cell_length_b 5.35267(4)
_cell_length_c 5.16992(3)
_cell_measurement_temperature 298
_cell_volume 769.480(9)
_computing_structure_refinement GSAS
_diffrn_ambient_temperature 298
_diffrn_measurement_device_type 'High Resolution Diffractometer ID31, ESRF, Grenoble, France.'
_diffrn_radiation_monochromator 'Double crystal Si 111'
_diffrn_radiation_polarisn_ratio 1.0
_diffrn_radiation_probe x-ray
_diffrn_radiation_wavelength 0.850227
_diffrn_source synchrotron
_diffrn_source_type 'Beamline ID31'
_exptl_absorpt_coefficient_mu 0.076
_exptl_absorpt_correction_T_max 1.00000
_exptl_absorpt_correction_T_min 1.00000
_exptl_absorpt_process_details
;   GSAS Absorption/surface roughness correction: function number 0
 No correction is applied.
;
_exptl_crystal_density_diffrn 1.102
_exptl_crystal_density_method 'Not Measured'
_exptl_crystal_F_000 280
_pd_calc_method 'Rietveld Refinement'
_pd_char_colour white
_pd_char_particle_morphology needles
_pd_instr_location ' High Resolution Diffractometer ID31, ESRF, Grenoble, France.'
_pd_meas_scan_method cont
_pd_phase_name 'from C:/gsas/MyWork/L_10_prueba/L_10#1_39193_H.cif'
_pd_prep_temperature 298
_pd_proc_info_datetime 2009-07-28T09:55:06
_pd_proc_info_excluded_regions ' ?'
_pd_proc_ls_background_function
;   GSAS Background function number 1 with 15 terms.
 Shifted Chebyshev function of 1st kind
      1:    121.379     2:   -55.7877     3:    24.2590     4:   -13.0967
      5:    24.8816     6:   -30.7740     7:    10.8595     8:    8.05476
      9:   -9.18279    10:   -3.38351    11:    9.67850    12:   0.656338
     13:   -4.14359    14:    5.76963    15:    1.39635
;
_pd_proc_ls_prof_R_factor 0.0748
_pd_proc_ls_prof_wR_expected 0.0596
_pd_proc_ls_prof_wR_factor 0.1038
_pd_proc_wavelength 0.850227
_pd_spec_mounting ' borosilicate glass capillary'
_pd_spec_mount_mode transmission
_pd_spec_shape cylinder
_pd_spec_size_axial 40
_pd_spec_size_equat 1.0
_pd_spec_size_thick 1.0
_refine_ls_goodness_of_fit_all 1.76
_refine_ls_matrix_type full
_refine_ls_number_parameters 193
_refine_ls_number_restraints 122
_refine_ls_R_Fsqd_factor 0.08634
_refine_ls_shift/su_max 0.04
_refine_ls_shift/su_mean 0.00
_cod_data_source_file kd5033.cif
_cod_data_source_block KD5033_L_10
_cod_depositor_comments
;
The following automatic conversions were performed:
'_geom_bond_publ_flag' value 'N' changed to 'n' according to
'/home/saulius/struct/CIF-dictionaries/cif_core.dic' dictionary named
'cif_core.dic' version 2.4.1 from 2010-06-29 (61
time).

'_geom_angle_publ_flag' value 'N' changed to 'n' according to
'/home/saulius/struct/CIF-dictionaries/cif_core.dic' dictionary named
'cif_core.dic' version 2.4.1 from 2010-06-29 (82 times).

Automatic conversion script
Id: cif_fix_enum 1527 2010-12-29 10:47:43Z saulius 

The following automatic conversions were performed:

'_geom_bond_publ_flag' value 'N' changed to 'n' according to
/home/saulius/struct/CIF-dictionaries/cif_core.dic dictionary named
'cif_core.dic' version 2.4.1 from 2010-06-29 (61
time).

'_geom_angle_publ_flag' value 'N' changed to 'n' according to
/home/saulius/struct/CIF-dictionaries/cif_core.dic dictionary named
'cif_core.dic' version 2.4.1 from 2010-06-29 (82 times).

Automatic conversion script
Id: cif_fix_values 1715 2011-07-08 13:25:40Z adriana 
;
_cod_original_cell_volume 769.48(1)
_cod_original_sg_symbol_H-M 'P 21'
_cod_database_code 2104630

loop_
_symmetry_equiv_pos_site_id
_symmetry_equiv_pos_as_xyz
1 +x,+y,+z
2 -x,+y+1/2,-z

loop_
_atom_site_type_symbol
_atom_site_label
_atom_site_fract_x
_atom_site_fract_y
_atom_site_fract_z
_atom_site_occupancy
_atom_site_thermal_displace_type
_atom_site_U_iso_or_equiv
_atom_site_symmetry_multiplicity
C C1 0.45961(16) 0.6356(34) 0.7976(8) 1.0 Uiso 0.1126(19) 2
N N2 0.45533(17) 0.3998(4) 0.7128(7) 1.0 Uiso 0.1126(19) 2
C C3 0.42000(12) 0.3186(5) 0.9022(7) 1.0 Uiso 0.1126(19) 2
C C4 0.42245(12) 0.5923(5) 0.9970(6) 1.0 Uiso 0.1126(19) 2
O O5 0.48089(18) 0.8169(5) 0.7126(10) 1.0 Uiso 0.1126(19) 2
C C6 0.37244(13) 0.2480(5) 0.7751(8) 1.0 Uiso 0.1243(11) 2
O O7 0.34511(18) 0.0931(6) 0.8658(12) 1.0 Uiso 0.1243(11) 2
O O8 0.35795(14) 0.4078(6) 0.5927(8) 1.0 Uiso 0.1243(11) 2
C C9 0.31034(12) 0.3688(5) 0.4752(7) 1.0 Uiso 0.1243(11) 2
C C10 0.29463(12) 0.5970(5) 0.3247(7) 1.0 Uiso 0.1243(11) 2
C C11 0.24668(12) 0.5716(5) 0.1832(7) 1.0 Uiso 0.1243(11) 2
C C12 0.23224(12) 0.8039(5) 0.0377(7) 1.0 Uiso 0.1243(11) 2
C C13 0.18574(12) 0.7758(5) -0.1161(7) 1.0 Uiso 0.1243(11) 2
C C14 0.16767(12) 1.0148(5) -0.2381(7) 1.0 Uiso 0.1243(11) 2
C C15 0.12452(12) 0.9859(5) -0.4178(7) 1.0 Uiso 0.1243(11) 2
C C16 0.10654(12) 1.2327(5) -0.5192(7) 1.0 Uiso 0.1243(11) 2
C C17 0.05908(12) 1.2135(5) -0.6664(6) 1.0 Uiso 0.1243(11) 2
C C18 0.04716(12) 1.4325(5) -0.8396(7) 1.0 Uiso 0.1243(11) 2
H H31 0.4332(4) 0.2013(6) 1.0260(13) 1.0 Uiso 0.1564(29) 2
H H41 0.4348(4) 0.6088(7) 1.1719(9) 1.0 Uiso 0.1564(29) 2
H H42 0.39320(19) 0.6838(6) 0.9637(26) 1.0 Uiso 0.1564(29) 2
H H91 0.3112(6) 0.2278(6) 0.3607(13) 1.0 Uiso 0.1442(13) 2
H H92 0.28802(23) 0.3365(7) 0.6086(11) 1.0 Uiso 0.1442(13) 2
H H101 0.31863(22) 0.6326(7) 0.2009(12) 1.0 Uiso 0.1442(13) 2
H H102 0.2932(6) 0.7357(6) 0.4420(13) 1.0 Uiso 0.1442(13) 2
H H111 0.2481(6) 0.4357(6) 0.0626(13) 1.0 Uiso 0.1442(13) 2
H H112 0.22258(22) 0.5344(7) 0.3058(12) 1.0 Uiso 0.1442(13) 2
H H121 0.25717(21) 0.8454(7) -0.0785(13) 1.0 Uiso 0.1442(13) 2
H H122 0.2292(5) 0.9380(6) 0.1593(12) 1.0 Uiso 0.1442(13) 2
H H131 0.1903(5) 0.6550(6) -0.2502(11) 1.0 Uiso 0.1442(13) 2
H H132 0.16179(22) 0.7132(7) -0.0038(13) 1.0 Uiso 0.1442(13) 2
H H141 0.19306(21) 1.0863(6) -0.3348(15) 1.0 Uiso 0.1442(13) 2
H H142 0.1595(4) 1.1294(6) -0.1038(11) 1.0 Uiso 0.1442(13) 2
H H151 0.1329(4) 0.8826(6) -0.5610(11) 1.0 Uiso 0.1442(13) 2
H H152 0.09932(21) 0.9066(6) -0.3260(15) 1.0 Uiso 0.1442(13) 2
H H161 0.13008(22) 1.3025(6) -0.6297(13) 1.0 Uiso 0.1442(13) 2
H H162 0.1026(5) 1.3427(6) -0.3748(11) 1.0 Uiso 0.1442(13) 2
H H171 0.0595(6) 1.0657(6) -0.7716(14) 1.0 Uiso 0.1442(13) 2
H H172 0.03410(21) 1.1970(7) -0.5440(12) 1.0 Uiso 0.1442(13) 2
H H181 0.0338(4) 1.3734(7) -1.0022(10) 1.0 Uiso 0.1442(13) 2
H H182 0.07579(19) 1.5269(6) -0.8692(27) 1.0 Uiso 0.1442(13) 2
H H183 0.02410(23) 1.5368(6) -0.7577(17) 1.0 Uiso 0.1442(13) 2
H H21 0.4638(5) 0.2906(6) 0.5745(11) 1.0 Uiso 0.1564(29) 2

loop_
_atom_type_symbol
_atom_type_scat_dispersion_real
_atom_type_scat_dispersion_imag
_atom_type_scat_Cromer_Mann_a1
_atom_type_scat_Cromer_Mann_a2
_atom_type_scat_Cromer_Mann_a3
_atom_type_scat_Cromer_Mann_a4
_atom_type_scat_Cromer_Mann_b1
_atom_type_scat_Cromer_Mann_b2
_atom_type_scat_Cromer_Mann_b3
_atom_type_scat_Cromer_Mann_b4
_atom_type_scat_Cromer_Mann_c
_atom_type_scat_source
C 0.000 0.000 2.31000 20.8439 1.02000 10.2075 1.58860 0.56870 0.86500 51.6512 0.21560 International_Tables_Vol_C
N 0.000 0.000 12.2126 0.00570 3.13220 9.89330 2.01250 28.9975 1.16630 0.58260 -11.529 International_Tables_Vol_C
O 0.000 0.000 3.04850 13.2771 2.28680 5.70110 1.54630 0.32390 0.86700 32.9089 0.25080 International_Tables_Vol_C
H 0.000 0.000 0.49300 10.5109 0.32291 26.1257 0.14019 3.14236 0.04081 57.7997 0.00304 International_Tables_Vol_C

loop_
_geom_angle_atom_site_label_1
_geom_angle_atom_site_label_2
_geom_angle_atom_site_label_3
_geom_angle
_geom_angle_site_symmetry_1
_geom_angle_site_symmetry_2
_geom_angle_site_symmetry_3
_geom_angle_publ_flag
N2 C1 C4 91.4(8) 1_555 . 1_555 n
N2 C1 O5 131.8(5) 1_555 . 1_555 n
C4 C1 O5 136.1(12) 1_555 . 1_555 n
C1 N2 C3 96.55(35) 1_555 . 1_555 n
C1 N2 H21 142.8(6) 1_555 . 1_555 n
C3 N2 H21 120.1(6) 1_555 . 1_555 n
N2 C3 C4 84.73(21) 1_555 . 1_555 n
N2 C3 C6 112.37(33) 1_555 . 1_555 n
N2 C3 H31 112.8(7) 1_555 . 1_555 n
C4 C3 C6 113.88(25) 1_555 . 1_555 n
C4 C3 H31 113.4(4) 1_555 . 1_555 n
C6 C3 H31 115.8(6) 1_555 . 1_555 n
C1 C4 C3 87.3(7) 1_555 . 1_555 n
C1 C4 H41 113.5(7) 1_555 . 1_555 n
C1 C4 H42 113.4(9) 1_555 . 1_555 n
C3 C4 H41 113.35(34) 1_555 . 1_555 n
C3 C4 H42 113.5(5) 1_555 . 1_555 n
H41 C4 H42 113.3(10) 1_555 . 1_555 n
C3 C6 O7 123.3(4) 1_555 . 1_555 n
C3 C6 O8 112.90(29) 1_555 . 1_555 n
O7 C6 O8 122.0(4) 1_555 . 1_555 n
C6 O8 C9 117.03(31) 1_555 . 1_555 n
O8 C9 C10 110.07(25) 1_555 . 1_555 n
O8 C9 H91 109.2(10) 1_555 . 1_555 n
O8 C9 H92 109.2(5) 1_555 . 1_555 n
C10 C9 H91 109.4(5) 1_555 . 1_555 n
C10 C9 H92 109.5(4) 1_555 . 1_555 n
H91 C9 H92 109.4(8) 1_555 . 1_555 n
C9 C10 C11 114.46(24) 1_555 . 1_555 n
C9 C10 H101 108.0(4) 1_555 . 1_555 n
C9 C10 H102 108.6(5) 1_555 . 1_555 n
C11 C10 H101 108.6(5) 1_555 . 1_555 n
C11 C10 H102 108.8(9) 1_555 . 1_555 n
H101 C10 H102 108.2(8) 1_555 . 1_555 n
C10 C11 C12 112.67(24) 1_555 . 1_555 n
C10 C11 H111 109.1(9) 1_555 . 1_555 n
C10 C11 H112 109.0(5) 1_555 . 1_555 n
C12 C11 H111 108.6(5) 1_555 . 1_555 n
C12 C11 H112 108.8(4) 1_555 . 1_555 n
H111 C11 H112 108.6(8) 1_555 . 1_555 n
C11 C12 C13 113.11(24) 1_555 . 1_555 n
C11 C12 H121 108.6(4) 1_555 . 1_555 n
C11 C12 H122 108.6(5) 1_555 . 1_555 n
C13 C12 H121 108.7(5) 1_555 . 1_555 n
C13 C12 H122 109.1(9) 1_555 . 1_555 n
H121 C12 H122 108.6(8) 1_555 . 1_555 n
C12 C13 C14 113.92(24) 1_555 . 1_555 n
C12 C13 H131 108.5(9) 1_555 . 1_555 n
C12 C13 H132 108.6(5) 1_555 . 1_555 n
C14 C13 H131 108.7(5) 1_555 . 1_555 n
C14 C13 H132 108.8(4) 1_555 . 1_555 n
H131 C13 H132 108.3(7) 1_555 . 1_555 n
C13 C14 C15 114.84(23) 1_555 . 1_555 n
C13 C14 H141 108.4(4) 1_555 . 1_555 n
C13 C14 H142 108.9(4) 1_555 . 1_555 n
C15 C14 H141 107.8(5) 1_555 . 1_555 n
C15 C14 H142 108.0(7) 1_555 . 1_555 n
H141 C14 H142 108.6(7) 1_555 . 1_555 n
C14 C15 C16 112.05(23) 1_555 . 1_555 n
C14 C15 H151 109.0(7) 1_555 . 1_555 n
C14 C15 H152 108.8(5) 1_555 . 1_555 n
C16 C15 H151 109.0(4) 1_555 . 1_555 n
C16 C15 H152 108.8(4) 1_555 . 1_555 n
H151 C15 H152 109.2(7) 1_555 . 1_555 n
C15 C16 C17 113.12(24) 1_555 . 1_555 n
C15 C16 H161 108.9(4) 1_555 . 1_555 n
C15 C16 H162 108.3(5) 1_555 . 1_555 n
C17 C16 H161 109.3(5) 1_555 . 1_555 n
C17 C16 H162 108.2(9) 1_555 . 1_555 n
H161 C16 H162 108.8(8) 1_555 . 1_555 n
C16 C17 C18 114.76(25) 1_555 . 1_555 n
C16 C17 H171 108.3(9) 1_555 . 1_555 n
C16 C17 H172 108.4(5) 1_555 . 1_555 n
C18 C17 H171 108.2(5) 1_555 . 1_555 n
C18 C17 H172 108.3(4) 1_555 . 1_555 n
H171 C17 H172 108.7(9) 1_555 . 1_555 n
C17 C18 H181 109.53(33) 1_555 . 1_555 n
C17 C18 H182 109.8(6) 1_555 . 1_555 n
C17 C18 H183 109.1(5) 1_555 . 1_555 n
H181 C18 H182 109.3(10) 1_555 . 1_555 n
H181 C18 H183 109.5(8) 1_555 . 1_555 n
H182 C18 H183 109.6(6) 1_555 . 1_555 n

loop_
_geom_bond_atom_site_label_1
_geom_bond_atom_site_label_2
_geom_bond_distance
_geom_bond_site_symmetry_1
_geom_bond_site_symmetry_2
_geom_bond_publ_flag
C1 N2 1.340(18) . 1_555 n
C1 C4 1.504(6) . 1_555 n
C1 O5 1.226(15) . 1_555 n
N2 C1 1.340(18) . 1_555 n
N2 C3 1.477(5) . 1_555 n
N2 H21 0.960(7) . 1_555 n
C3 N2 1.477(5) . 1_555 n
C3 C4 1.546(4) . 1_555 n
C3 C6 1.504(5) . 1_555 n
C3 H31 0.960(7) . 1_555 n
C4 C1 1.504(6) . 1_555 n
C4 C3 1.546(4) . 1_555 n
C4 H41 0.960(6) . 1_555 n
C4 H42 0.960(6) . 1_555 n
O5 C1 1.226(15) . 1_555 n
C6 C3 1.504(5) . 1_555 n
C6 O7 1.229(5) . 1_555 n
C6 O8 1.325(5) . 1_555 n
O7 C6 1.229(5) . 1_555 n
O8 C6 1.325(5) . 1_555 n
O8 C9 1.453(5) . 1_555 n
C9 O8 1.453(5) . 1_555 n
C9 C10 1.505(4) . 1_555 n
C9 H91 0.960(6) . 1_555 n
C9 H92 0.960(7) . 1_555 n
C10 C9 1.505(4) . 1_555 n
C10 C11 1.505(5) . 1_555 n
C10 H101 0.960(7) . 1_555 n
C10 H102 0.960(6) . 1_555 n
C11 C10 1.505(5) . 1_555 n
C11 C12 1.501(4) . 1_555 n
C11 H111 0.960(6) . 1_555 n
C11 H112 0.960(7) . 1_555 n
C12 C11 1.501(4) . 1_555 n
C12 C13 1.502(5) . 1_555 n
C12 H121 0.959(7) . 1_555 n
C12 H122 0.960(6) . 1_555 n
C13 C12 1.502(5) . 1_555 n
C13 C14 1.504(4) . 1_555 n
C13 H131 0.960(6) . 1_555 n
C13 H132 0.960(7) . 1_555 n
C14 C13 1.504(4) . 1_555 n
C14 C15 1.500(5) . 1_555 n
C14 H141 0.960(7) . 1_555 n
C14 H142 0.959(6) . 1_555 n
C15 C14 1.500(5) . 1_555 n
C15 C16 1.500(4) . 1_555 n
C15 H151 0.960(6) . 1_555 n
C15 H152 0.960(7) . 1_555 n
C16 C15 1.500(4) . 1_555 n
C16 C17 1.504(5) . 1_555 n
C16 H161 0.960(7) . 1_555 n
C16 H162 0.960(6) . 1_555 n
C17 C16 1.504(5) . 1_555 n
C17 C18 1.505(4) . 1_555 n
C17 H171 0.961(6) . 1_555 n
C17 H172 0.961(7) . 1_555 n
C18 C17 1.505(4) . 1_555 n
C18 H181 0.960(7) . 1_555 n
C18 H182 0.960(6) . 1_555 n
C18 H183 0.960(7) . 1_555 n

loop_
_geom_hbond_atom_site_label_D
_geom_hbond_atom_site_label_H
_geom_hbond_atom_site_label_A
_geom_hbond_distance_DH
_geom_hbond_distance_HA
_geom_hbond_distance_DA
_geom_hbond_angle_DHA
_geom_hbond_site_symmetry_A
_geom_hbond_publ_flag
N2 H21 O5 0.959(7) 2.181(12) 2.909(7) 131.8(8) 2_646 yes

loop_
_pd_block_diffractogram_id
2009-07-28T09:55|L_10_PRUEBA_H_01|Luis_Seijas|ID31
